data_7041027
loop_
_publ_author_name
'Au-Yeung, Ka-Chun'
'So, Yat-Ming'
'Sung, Herman H.-Y.'
'Williams, Ian D.'
'Leung, Wa-Hung'

_publ_section_title
;
 Tetravalent cerium pseudohalide complexes supported by the Kl\"aui
 tripodal ligand [Co(\h(5)-C5H5){P(O)(OEt)2}3]().
;
_journal_issue 45
_journal_name_full 'Dalton transactions (Cambridge, England : 2003)'
_journal_page_first 18163
_journal_page_last 18170
_journal_paper_doi 10.1039/c6dt03740b
_journal_volume 45
_journal_year 2016
_chemical_formula_moiety 'C68 Ce4 Co4 N18 O39 P12, 0.5(C6 H14)'
_chemical_formula_sum 'C71 H147 Ce4 Co4 N18 O39 P12'
_chemical_formula_weight 3044.90
_space_group_crystal_system orthorhombic
_space_group_IT_number 60
_space_group_name_Hall '-P 2n 2ab'
_space_group_name_H-M_alt 'P b c n'
_symmetry_space_group_name_Hall '-P 2n 2ab'
_symmetry_space_group_name_H-M 'P b c n'
_atom_sites_solution_hydrogens geom
_atom_sites_solution_primary iterative
_audit_creation_date 2016-05-03
_audit_creation_method
;
Olex2 1.2
(compiled 2016.02.19 svn.r3266 for OlexSys, GUI svn.r5155)
;
_audit_update_record
;
2016-06-03 deposited with the CCDC.
2016-10-24 downloaded from the CCDC.
;
_cell_angle_alpha 90
_cell_angle_beta 90
_cell_angle_gamma 90
_cell_formula_units_Z 4
_cell_length_a 23.9797(3)
_cell_length_b 20.7737(2)
_cell_length_c 24.0697(3)
_cell_measurement_reflns_used 20847
_cell_measurement_temperature 99.9(5)
_cell_measurement_theta_max 28.9000
_cell_measurement_theta_min 3.6150
_cell_volume 11990.3(2)
_computing_cell_refinement
;
CrysAlisPro, Agilent Technologies,
Version 1.171.37.35 (release 13-08-2014 CrysAlis171 .NET)
(compiled Aug 13 2014,18:06:01)
;
_computing_data_collection
;
CrysAlisPro, Agilent Technologies,
Version 1.171.37.35 (release 13-08-2014 CrysAlis171 .NET)
(compiled Aug 13 2014,18:06:01)
;
_computing_data_reduction
;
CrysAlisPro, Agilent Technologies,
Version 1.171.37.35 (release 13-08-2014 CrysAlis171 .NET)
(compiled Aug 13 2014,18:06:01)
;
_computing_molecular_graphics 'Olex2 (Dolomanov et al., 2009)'
_computing_publication_material 'Olex2 (Dolomanov et al., 2009)'
_computing_structure_refinement 'ShelXL (Sheldrick, 2015)'
_computing_structure_solution
;
Superflip (Palatinus & Chapuis, 2007;Palatinus & van der Lee, 2008;
Palatinus et al., 2012)
;
_diffrn_ambient_environment N~2~
_diffrn_ambient_temperature 99.9(5)
_diffrn_detector 'CCD plate'
_diffrn_detector_area_resol_mean 10.3587
_diffrn_detector_type Atlas
_diffrn_measured_fraction_theta_full 0.992
_diffrn_measured_fraction_theta_max 0.992
_diffrn_measurement_details
;
  1 omega  -53.00   54.00   0.5000   20.0000
omega____ theta____ kappa____ phi______ frames
    -       17.9324  -57.0000  -30.0000 214

  2 omega  -20.00   60.00   0.5000   20.0000
omega____ theta____ kappa____ phi______ frames
    -       17.9324  -99.0000  120.0000 160

  3 omega  -12.00   99.00   0.5000   20.0000
omega____ theta____ kappa____ phi______ frames
    -       17.9324   77.0000 -120.0000 222
;
_diffrn_measurement_device 'kappa diffractometer'
_diffrn_measurement_device_type 'SuperNova, Dual, Mo at zero, Atlas'
_diffrn_measurement_method '\w scans'
_diffrn_orient_matrix_UB_11 0.0183839000
_diffrn_orient_matrix_UB_12 0.0215052000
_diffrn_orient_matrix_UB_13 -0.0137035000
_diffrn_orient_matrix_UB_21 -0.0155422000
_diffrn_orient_matrix_UB_22 0.0265141000
_diffrn_orient_matrix_UB_23 0.0102599000
_diffrn_orient_matrix_UB_31 0.0171859000
_diffrn_orient_matrix_UB_32 0.0009539000
_diffrn_orient_matrix_UB_33 0.0239787000
_diffrn_radiation_monochromator mirror
_diffrn_radiation_probe x-ray
_diffrn_radiation_type MoK\a
_diffrn_radiation_wavelength 0.71073
_diffrn_reflns_av_R_equivalents 0.0533
_diffrn_reflns_av_unetI/netI 0.0386
_diffrn_reflns_limit_h_max 29
_diffrn_reflns_limit_h_min -27
_diffrn_reflns_limit_k_max 25
_diffrn_reflns_limit_k_min -17
_diffrn_reflns_limit_l_max 29
_diffrn_reflns_limit_l_min -29
_diffrn_reflns_number 67634
_diffrn_reflns_theta_full 25.000
_diffrn_reflns_theta_max 26.000
_diffrn_reflns_theta_min 3.177
_diffrn_source 'SuperNova (Mo) X-ray Source'
_diffrn_source_current 0.80
_diffrn_source_power 0.040
_diffrn_source_target Mo
_diffrn_source_voltage 50
_exptl_absorpt_coefficient_mu 2.265
_exptl_absorpt_correction_T_max 1.00000
_exptl_absorpt_correction_T_min 0.63226
_exptl_absorpt_correction_type multi-scan
_exptl_absorpt_process_details
;
CrysAlisPro, Agilent Technologies,
Version 1.171.37.35 (release 13-08-2014 CrysAlis171 .NET)
(compiled Aug 13 2014,18:06:01)
Empirical absorption correction using spherical harmonics,
 implemented in SCALE3 ABSPACK scaling algorithm.
;
_exptl_crystal_colour orange
_exptl_crystal_colour_primary orange
_exptl_crystal_density_diffrn 1.687
_exptl_crystal_description block
_exptl_crystal_F_000 6124
_exptl_crystal_size_max 0.28
_exptl_crystal_size_mid 0.15
_exptl_crystal_size_min 0.1
_refine_diff_density_max 1.571
_refine_diff_density_min -1.298
_refine_diff_density_rms 0.135
_refine_ls_extinction_method none
_refine_ls_goodness_of_fit_ref 1.003
_refine_ls_hydrogen_treatment constr
_refine_ls_matrix_type full
_refine_ls_number_parameters 663
_refine_ls_number_reflns 11701
_refine_ls_number_restraints 60
_refine_ls_restrained_S_all 1.010
_refine_ls_R_factor_all 0.0649
_refine_ls_R_factor_gt 0.0466
_refine_ls_shift/su_max 0.003
_refine_ls_shift/su_mean 0.000
_refine_ls_structure_factor_coef Fsqd
_refine_ls_weighting_details 'w=1/[\s^2^(Fo^2^)+(0.0731P)^2^+35.9092P] where P=(Fo^2^+2Fc^2^)/3'
_refine_ls_weighting_scheme calc
_refine_ls_wR_factor_gt 0.1208
_refine_ls_wR_factor_ref 0.1309
_reflns_Friedel_coverage 0.000
_reflns_number_gt 9152
_reflns_number_total 11701
_reflns_threshold_expression 'I > 2\s(I)'
_cod_data_source_file c6dt03740b2.cif
_cod_data_source_block ka35molt
_cod_depositor_comments 'Adding full bibliography for 7041024--7041027.cif.'
_cod_original_cell_volume 11990.2(2)
_cod_database_code 7041027
_chemical_oxdiff_formula 'Ce4 O3 N18 Co4 Cp4 Et24 P12 O36 '
_shelx_space_group_comment
;
The symmetry employed for this shelxl refinement is uniquely defined
by the following loop, which should always be used as a source of
symmetry information in preference to the above space-group names.
They are only intended as comments.
;
_reflns_odcompleteness_completeness 99.68
_reflns_odcompleteness_iscentric 1
_reflns_odcompleteness_theta 27.04
_olex2_refinement_description
;
1. Fixed Uiso
 At 1.2 times of:
  All C(H,H) groups
 At 1.5 times of:
  All C(H,H,H) groups
2. Restrained distances
 C18-C17 = C18A-C17A
 1.52 with sigma of 0.02
 C18A-C17A = C18-C17
 1.52 with sigma of 0.02
 C16-C15 = C16A-C15A
 1.52 with sigma of 0.02
 C14A-C13A = C14-C13
 1.52 with sigma of 0.02
 C20A-C19A
 1.52 with sigma of 0.02
 C20A-C19A
 1.52 with sigma of 0.02
 C22-C21 = C22A-C21A
 1.52 with sigma of 0.02
 C12-C11A = C12A-C11A
 1.52 with sigma of 0.02
 C34-C33 \\sim C34A-C33A
 with sigma of 0.02
 O5A-C19A \\sim O5-C19
 with sigma of 0.02
 C20A-C19A \\sim C20-C19
 with sigma of 0.02
 N2A-N1 \\sim N2-N1
 with sigma of 0.02
 N3A-N2A \\sim N3-N2
 with sigma of 0.02
 C22A-C21A \\sim C22-C21 \\sim C22B-C21A
 with sigma of 0.02
 C12A-C11A \\sim C12B-C11A
 with sigma of 0.02
 C32A-C31A \\sim C32-C31
 with sigma of 0.02
3. Uiso/Uaniso restraints and constraints
Uanis(C1S) \\sim Ueq: with sigma of 0.005 and sigma for terminal atoms of 0.002
Uanis(C2) \\sim Ueq, Uanis(C1) \\sim Ueq, Uanis(C5) \\sim Ueq, Uanis(C4) \\sim
Ueq, Uanis(C3) \\sim Ueq: with sigma of 0.008 and sigma for terminal atoms of
0.003
4. Others
 Fixed Sof: N2(0.9) N2A(0.1) N3A(0.2) N3(0.8) N5A(0.4) N5(0.6) N6A(0.6)
 N6(0.4) N9(0.6) N9A(0.4) O1(0.6) O1A(0.4) O2(0.5) O2A(0.5) O3(0.55) O3A(0.45)
 O4(0.7) O4A(0.3) O5(0.7) O5A(0.3) O6(0.7) O6A(0.3) O13A(0.75) O13(0.25)
 O14A(0.4) O14(0.6) O15A(0.5) O15(0.5) O16A(0.5) O16(0.5) C11(0.5) C11A(0.5)
 C12(0.32) C12A(0.35) C12B(0.33) C13(0.3) C13A(0.7) C14(0.3) C14A(0.7) C15(0.4)
 C15A(0.6) C16(0.4) C16A(0.6) C17(0.7) C17A(0.3) C18A(0.3) C18(0.7) C19A(0.4)
 C19(0.6) C20A(0.4) C20(0.6) C21(0.5) C21A(0.5) C22(0.25) C22A(0.4) C22B(0.35)
 C31(0.66667) C31A(0.33333) C32(0.66667) C32A(0.18333) C32B(0.15) C33(0.75)
 C33A(0.25) C34(0.75) C34A(0.25) C35A(0.4) C35(0.6) C36A(0.4) C36(0.6) C37(0.7)
 C37A(0.3) C38(0.6) C38A(0.25) C38B(0.15) C39(0.45) C39B(0.12) C39A(0.43)
 C40(0.66667) C40A(0.33333) C41A(0.3) C41(0.7) C42(0.7) C42A(0.3) C1S(0.5)
 H1SA(0.5) H1SB(0.5) C2S(0.5) H2SA(0.5) H2SB(0.5) C3S(0.5) H3SA(0.5) H3SB(0.5)
 H3SC(0.5)
5.a Secondary CH2 refined with riding coordinates:
 C1S(H1SA,H1SB), C2S(H2SA,H2SB)
5.b Idealised Me refined as rotating group:
 C3S(H3SA,H3SB,H3SC)
;
_shelx_shelxl_version_number 2014/7
_olex2_submission_special_instructions 'No special instructions were received'

loop_
_space_group_symop_operation_xyz
'x, y, z'
'-x+1/2, -y+1/2, z+1/2'
'x+1/2, -y+1/2, -z'
'-x, y, -z+1/2'
'-x, -y, -z'
'x-1/2, y-1/2, -z-1/2'
'-x-1/2, y-1/2, z'
'x, -y, z-1/2'

loop_
_atom_site_label
_atom_site_type_symbol
_atom_site_fract_x
_atom_site_fract_y
_atom_site_fract_z
_atom_site_U_iso_or_equiv
_atom_site_adp_type
_atom_site_occupancy
_atom_site_site_symmetry_order
_atom_site_calc_flag
_atom_site_refinement_flags_posn
_atom_site_refinement_flags_adp
_atom_site_refinement_flags_occupancy
_atom_site_disorder_assembly
_atom_site_disorder_group
Ce1 Ce 0.57109(2) 0.88123(2) 0.71868(2) 0.02205(9) Uani 1 1 d . . . . .
Ce2 Ce 0.48356(2) 0.75297(2) 0.67367(2) 0.02685(10) Uani 1 1 d . . . . .
Co1 Co 0.72179(3) 0.98615(4) 0.67082(4) 0.0422(2) Uani 1 1 d . . . . .
Co2 Co 0.43080(3) 0.64173(4) 0.52693(3) 0.02994(18) Uani 1 1 d . . . . .
P1 P 0.64230(7) 0.99548(8) 0.62930(6) 0.0380(4) Uani 1 1 d . . . . .
P2 P 0.68155(7) 0.99720(9) 0.75045(7) 0.0431(4) Uani 1 1 d . . . . .
P3 P 0.71413(7) 0.88236(9) 0.67361(8) 0.0458(4) Uani 1 1 d . . . . .
P4 P 0.50891(6) 0.62864(6) 0.57121(6) 0.0277(3) Uani 1 1 d . . . . .
P5 P 0.43819(6) 0.74586(7) 0.53124(6) 0.0321(3) Uani 1 1 d . . . . .
P6 P 0.38726(6) 0.63939(7) 0.60533(7) 0.0344(3) Uani 1 1 d . . . . .
N1 N 0.48139(19) 0.9351(2) 0.6977(2) 0.0334(10) Uani 1 1 d D . . . .
N2 N 0.4614(3) 0.9442(3) 0.6527(3) 0.0429(16) Uiso 0.9 1 d D . . A 1
N2A N 0.467(2) 0.969(2) 0.6592(16) 0.036(13) Uiso 0.1 1 d D . . A 2
N3A N 0.4398(12) 0.9805(17) 0.6196(11) 0.051(8) Uiso 0.2 1 d D . . A 2
N3 N 0.4416(4) 0.9499(5) 0.6088(4) 0.066(2) Uiso 0.8 1 d D . . A 1
N4 N 0.5539(2) 0.7000(2) 0.7340(2) 0.0379(11) Uani 1 1 d . . . . .
N5A N 0.5975(7) 0.6870(8) 0.7207(7) 0.022(4) Uiso 0.4 1 d . . . B 2
N5 N 0.6054(6) 0.6905(7) 0.7301(6) 0.041(4) Uiso 0.6 1 d . . . B 1
N6A N 0.6448(7) 0.6744(8) 0.7130(7) 0.067(5) Uiso 0.6 1 d . . . B 2
N6 N 0.6532(8) 0.6792(9) 0.7247(8) 0.036(5) Uiso 0.4 1 d . . . B 1
N7 N 0.40147(18) 0.8173(2) 0.69938(19) 0.0313(10) Uani 1 1 d . . . . .
N8 N 0.3574(3) 0.8209(3) 0.6752(3) 0.0569(16) Uani 1 1 d . . . . .
N9 N 0.3192(7) 0.8340(8) 0.6444(7) 0.088(5) Uiso 0.6 1 d . . . C 1
N9A N 0.3122(7) 0.8159(9) 0.6579(7) 0.048(4) Uiso 0.4 1 d . . . C 2
O1 O 0.6560(3) 0.9744(4) 0.5648(3) 0.0417(19) Uiso 0.6 1 d . . . D 1
O1A O 0.6438(5) 0.9999(7) 0.5656(5) 0.048(3) Uiso 0.4 1 d . . . D 2
O2 O 0.6243(4) 1.0717(5) 0.6419(4) 0.040(2) Uiso 0.5 1 d . . . D 1
O2A O 0.6246(4) 1.0656(5) 0.6188(5) 0.048(3) Uiso 0.5 1 d . . . D 2
O3 O 0.6707(4) 1.0680(4) 0.7662(4) 0.043(2) Uiso 0.55 1 d . . . E 1
O3A O 0.6554(5) 1.0761(6) 0.7502(6) 0.057(3) Uiso 0.45 1 d . . . E 2
O4 O 0.7243(3) 0.9945(4) 0.7997(3) 0.0492(18) Uiso 0.7 1 d . . . E 1
O4A O 0.7321(6) 0.9672(9) 0.7978(6) 0.042(4) Uiso 0.3 1 d . . . E 2
O5 O 0.7652(3) 0.8555(4) 0.7134(4) 0.057(2) Uiso 0.7 1 d D . . F 1
O5A O 0.7671(7) 0.8498(8) 0.6875(8) 0.052(4) Uiso 0.3 1 d D . . F 2
O6 O 0.7296(3) 0.8488(4) 0.6174(3) 0.0500(18) Uiso 0.7 1 d . . . F 1
O6A O 0.7116(8) 0.8626(9) 0.6030(7) 0.052(4) Uiso 0.3 1 d . . . F 2
O7 O 0.63052(17) 0.9576(2) 0.76301(17) 0.0407(10) Uani 1 1 d . . . . .
O8 O 0.66170(16) 0.85192(19) 0.6956(2) 0.0432(10) Uani 1 1 d . . . . .
O9 O 0.59336(16) 0.95558(19) 0.64825(16) 0.0365(9) Uani 1 1 d . . . . .
O10 O 0.5000 0.8177(2) 0.7500 0.0202(10) Uani 1 2 d S T P . .
O11 O 0.50966(16) 0.56074(18) 0.60399(17) 0.0363(9) Uani 1 1 d . . . . .
O12 O 0.55755(16) 0.61781(19) 0.52642(16) 0.0360(9) Uani 1 1 d . . . . .
O13A O 0.4832(3) 0.7713(3) 0.4897(3) 0.0380(17) Uiso 0.75 1 d . . . G 1
O13 O 0.4983(8) 0.7570(9) 0.4939(7) 0.029(4) Uiso 0.25 1 d . . . G 2
O14A O 0.3951(5) 0.7813(6) 0.4923(5) 0.042(3) Uiso 0.4 1 d . . . G 2
O14 O 0.3801(3) 0.7731(3) 0.5064(3) 0.0283(16) Uiso 0.6 1 d . . . G 1
O15A O 0.3260(5) 0.6590(6) 0.6008(5) 0.040(3) Uiso 0.5 1 d . . . H 2
O15 O 0.3265(5) 0.6728(6) 0.5895(5) 0.042(3) Uiso 0.5 1 d . . . H 1
O16A O 0.3812(4) 0.5614(5) 0.6235(4) 0.029(3) Uiso 0.5 1 d . . . H 1
O16 O 0.3698(5) 0.5708(6) 0.6188(5) 0.039(3) Uiso 0.5 1 d . . . H 2
O17 O 0.52766(15) 0.68029(17) 0.61116(16) 0.0322(8) Uani 1 1 d . . . . .
O18 O 0.44567(16) 0.77838(17) 0.58702(16) 0.0333(9) Uani 1 1 d . . . . .
O19 O 0.41350(17) 0.67177(18) 0.65480(17) 0.0367(9) Uani 1 1 d . . . . .
O20 O 0.54723(15) 0.81749(17) 0.65436(15) 0.0290(8) Uani 1 1 d . . . . .
C1 C 0.7566(3) 1.0718(4) 0.6413(4) 0.075(2) Uani 1 1 d . U . . .
C2 C 0.7796(3) 1.0572(5) 0.6934(4) 0.075(2) Uani 1 1 d . U . . .
C3 C 0.8061(3) 0.9982(4) 0.6933(4) 0.065(2) Uani 1 1 d . U . . .
C4 C 0.8016(3) 0.9732(4) 0.6377(3) 0.060(2) Uani 1 1 d . U . . .
C5 C 0.7712(3) 1.0159(5) 0.6052(4) 0.073(2) Uani 1 1 d . U . . .
C6 C 0.3746(3) 0.5741(3) 0.4956(3) 0.0465(16) Uani 1 1 d . . . . .
C7 C 0.4303(3) 0.5527(3) 0.4874(3) 0.0426(15) Uani 1 1 d . . . . .
C8 C 0.4580(3) 0.5992(3) 0.4526(3) 0.0449(15) Uani 1 1 d . . . . .
C9 C 0.4198(3) 0.6486(3) 0.4410(3) 0.0480(16) Uani 1 1 d . . . . .
C10 C 0.3681(3) 0.6337(3) 0.4676(3) 0.0481(17) Uani 1 1 d . . . . .
C11 C 0.6174(10) 0.9553(12) 0.5308(10) 0.079(7) Uiso 0.5 1 d . . . D 1
C11A C 0.6050(8) 0.9719(11) 0.5253(8) 0.067(6) Uiso 0.5 1 d D . . D 2
C12 C 0.5438(10) 0.9851(17) 0.5187(14) 0.095(10) Uiso 0.32 1 d D . . D 1
C12A C 0.6433(15) 0.9574(19) 0.4756(12) 0.096(12) Uiso 0.35 1 d D . . D 2
C12B C 0.6249(16) 0.9454(18) 0.4701(11) 0.087(12) Uiso 0.33 1 d D . . D 2
C13 C 0.5822(17) 1.0905(15) 0.6495(17) 0.084(10) Uiso 0.3 1 d D . . D 1
C13A C 0.5672(5) 1.0918(5) 0.6263(5) 0.054(3) Uiso 0.7 1 d D . . D 2
C14 C 0.5853(17) 1.1639(15) 0.6502(18) 0.094(11) Uiso 0.3 1 d D . . D 1
C14A C 0.5633(6) 1.1628(6) 0.6325(6) 0.070(4) Uiso 0.7 1 d D . . D 2
C15 C 0.6275(9) 1.0947(12) 0.8026(11) 0.074(6) Uiso 0.4 1 d D . . E 1
C15A C 0.6105(7) 1.0983(8) 0.7684(6) 0.072(4) Uiso 0.6 1 d D . . E 2
C16 C 0.5662(9) 1.1044(14) 0.7872(11) 0.089(7) Uiso 0.4 1 d D . . E 1
C16A C 0.5912(6) 1.1026(7) 0.8263(5) 0.063(3) Uiso 0.6 1 d D . . E 2
C17 C 0.7054(5) 0.9880(7) 0.8570(6) 0.072(4) Uiso 0.7 1 d D . . E 1
C17A C 0.7177(13) 0.9608(14) 0.8534(11) 0.066(8) Uiso 0.3 1 d D . . E 2
C18A C 0.7260(11) 1.0124(12) 0.8984(10) 0.062(7) Uiso 0.3 1 d D . . E 2
C18 C 0.7538(5) 0.9695(7) 0.8945(6) 0.085(4) Uiso 0.7 1 d D . . E 1
C19A C 0.7698(12) 0.7985(13) 0.7366(10) 0.084(9) Uiso 0.4 1 d D . . F 2
C19 C 0.7633(8) 0.7802(9) 0.7227(9) 0.091(7) Uiso 0.6 1 d D . . F 1
C20A C 0.8004(16) 0.7439(16) 0.7064(16) 0.109(12) Uiso 0.4 1 d D . . F 2
C20 C 0.8130(11) 0.7558(13) 0.6874(12) 0.124(10) Uiso 0.6 1 d D . . F 1
C21 C 0.6899(9) 0.7992(12) 0.5949(9) 0.076(6) Uiso 0.5 1 d D . . F 1
C21A C 0.6867(7) 0.8201(8) 0.5789(7) 0.057(4) Uiso 0.5 1 d D . . F 2
C22 C 0.7224(15) 0.7656(19) 0.5504(15) 0.081(10) Uiso 0.25 1 d D . . F 1
C22A C 0.7065(12) 0.7959(15) 0.5236(10) 0.104(9) Uiso 0.4 1 d D . . F 2
C22B C 0.6884(14) 0.7491(11) 0.5895(14) 0.093(9) Uiso 0.35 1 d D . . F 2
C31 C 0.5407(5) 0.5575(6) 0.6600(6) 0.061(3) Uiso 0.6667 1 d D . . I 1
C31A C 0.5581(9) 0.5442(10) 0.6350(9) 0.048(5) Uiso 0.3333 1 d D . . I 2
C32 C 0.5423(6) 0.4877(6) 0.6761(5) 0.049(4) Uiso 0.6667 1 d D . . I 1
C32A C 0.5447(15) 0.5276(19) 0.6940(11) 0.047(8) Uiso 0.1833 1 d D . . I 2
C32B C 0.558(2) 0.495(3) 0.669(2) 0.040(13) Uiso 0.15 1 d . . . I 1
C33 C 0.6139(4) 0.6081(5) 0.5439(4) 0.050(2) Uiso 0.75 1 d D . . J 1
C33A C 0.5994(12) 0.6618(15) 0.5133(13) 0.061(8) Uiso 0.25 1 d D . . J 2
C34 C 0.6504(4) 0.6070(6) 0.4925(4) 0.050(3) Uiso 0.75 1 d D . . J 1
C34A C 0.6487(10) 0.6280(14) 0.4854(11) 0.033(7) Uiso 0.25 1 d D . . J 2
C35A C 0.5216(8) 0.8251(10) 0.5008(8) 0.051(4) Uiso 0.4 1 d . . . G 1
C35 C 0.5370(7) 0.7977(8) 0.5082(6) 0.069(4) Uiso 0.6 1 d . . . G 2
C36A C 0.5619(10) 0.8302(13) 0.4468(11) 0.083(7) Uiso 0.4 1 d . . . G 1
C36 C 0.5785(8) 0.7891(10) 0.4638(8) 0.097(5) Uiso 0.6 1 d . . . G 2
C37 C 0.3699(4) 0.8428(5) 0.5117(4) 0.045(2) Uiso 0.7 1 d . . . G 1
C37A C 0.3430(14) 0.8041(16) 0.5193(14) 0.081(9) Uiso 0.3 1 d . . . G 2
C38 C 0.3128(7) 0.8536(8) 0.4862(8) 0.062(5) Uiso 0.6 1 d . . . G 1
C38A C 0.3086(15) 0.8542(17) 0.5041(17) 0.048(9) Uiso 0.25 1 d . . . G 2
C38B C 0.338(2) 0.868(2) 0.528(2) 0.048(11) Uiso 0.15 1 d . . . G 2
C39 C 0.2892(8) 0.6602(10) 0.6479(9) 0.053(5) Uiso 0.45 1 d . . . H 2
C39B C 0.297(2) 0.718(3) 0.616(2) 0.047(13) Uiso 0.12 1 d . . . H 1
C39A C 0.2841(9) 0.6732(11) 0.6312(9) 0.054(5) Uiso 0.43 1 d . . . . .
C40 C 0.2336(6) 0.6910(7) 0.6224(7) 0.076(4) Uiso 0.6667 1 d . . . H .
C40A C 0.2325(13) 0.7143(16) 0.5970(14) 0.082(8) Uiso 0.3333 1 d . . . H 1
C41A C 0.3663(14) 0.5467(15) 0.6722(12) 0.062(8) Uiso 0.3 1 d . . . H 2
C41 C 0.3913(5) 0.5399(5) 0.6774(4) 0.043(2) Uiso 0.7 1 d . . . H 1
C42 C 0.3922(5) 0.4681(6) 0.6705(4) 0.054(3) Uiso 0.7 1 d . . . H 1
C42A C 0.3635(15) 0.4656(16) 0.6713(13) 0.073(9) Uiso 0.3 1 d . . . H 2
C1S C 0.5308(5) 0.6958(6) 0.2574(5) 0.038(3) Uani 0.5 1 d . U . . .
H1SA H 0.5482 0.6577 0.2397 0.046 Uiso 0.5 1 calc R . . . .
H1SB H 0.5480 0.7345 0.2407 0.046 Uiso 0.5 1 calc R . . . .
C2S C 0.5451(6) 0.6948(6) 0.3184(7) 0.057(4) Uani 0.5 1 d . . . . .
H2SA H 0.5245 0.7299 0.3372 0.069 Uiso 0.5 1 calc R . . . .
H2SB H 0.5322 0.6536 0.3345 0.069 Uiso 0.5 1 calc R . . . .
C3S C 0.6061(7) 0.7024(7) 0.3305(7) 0.067(5) Uani 0.5 1 d . . . . .
H3SA H 0.6275 0.6726 0.3073 0.100 Uiso 0.5 1 calc GR . . . .
H3SB H 0.6131 0.6930 0.3698 0.100 Uiso 0.5 1 calc GR . . . .
H3SC H 0.6176 0.7467 0.3223 0.100 Uiso 0.5 1 calc GR . . . .

loop_
_atom_site_aniso_label
_atom_site_aniso_U_11
_atom_site_aniso_U_22
_atom_site_aniso_U_33
_atom_site_aniso_U_23
_atom_site_aniso_U_13
_atom_site_aniso_U_12
Ce1 0.02218(16) 0.02189(16) 0.02207(16) 0.00146(11) 0.00182(10) -0.00404(11)
Ce2 0.03370(18) 0.02023(16) 0.02660(17) -0.00506(11) 0.00320(12) -0.00261(12)
Co1 0.0338(4) 0.0472(5) 0.0456(5) -0.0058(4) 0.0109(3) -0.0195(4)
Co2 0.0326(4) 0.0257(4) 0.0315(4) -0.0091(3) -0.0022(3) 0.0018(3)
P1 0.0451(9) 0.0369(8) 0.0321(8) 0.0062(6) 0.0073(6) -0.0160(7)
P2 0.0403(9) 0.0522(10) 0.0367(9) -0.0034(7) 0.0012(7) -0.0245(8)
P3 0.0279(8) 0.0483(10) 0.0612(11) -0.0009(8) 0.0107(7) -0.0038(7)
P4 0.0299(7) 0.0231(7) 0.0302(7) -0.0062(5) 0.0017(6) 0.0017(5)
P5 0.0379(8) 0.0269(7) 0.0316(8) -0.0035(6) -0.0047(6) 0.0011(6)
P6 0.0315(8) 0.0310(8) 0.0409(9) -0.0110(6) 0.0038(6) -0.0060(6)
N1 0.037(3) 0.034(3) 0.030(3) 0.005(2) 0.001(2) 0.000(2)
N4 0.044(3) 0.034(3) 0.036(3) -0.002(2) 0.005(2) 0.011(2)
N7 0.025(2) 0.037(3) 0.032(3) -0.011(2) -0.0007(19) -0.001(2)
N8 0.050(4) 0.064(4) 0.057(4) -0.014(3) -0.012(3) 0.007(3)
O7 0.040(2) 0.047(2) 0.036(2) -0.0098(19) 0.0045(18) -0.0240(19)
O8 0.030(2) 0.033(2) 0.067(3) 0.006(2) 0.006(2) 0.0004(17)
O9 0.037(2) 0.041(2) 0.032(2) 0.0122(18) -0.0026(17) -0.0134(18)
O10 0.023(2) 0.016(2) 0.022(3) 0.000 0.0019(19) 0.000
O11 0.039(2) 0.026(2) 0.044(2) -0.0021(17) -0.0016(18) 0.0026(17)
O12 0.035(2) 0.041(2) 0.032(2) -0.0090(17) 0.0047(16) -0.0012(17)
O17 0.035(2) 0.027(2) 0.035(2) -0.0091(16) -0.0044(16) 0.0038(16)
O18 0.045(2) 0.0213(19) 0.034(2) -0.0051(16) -0.0005(17) 0.0006(17)
O19 0.045(2) 0.029(2) 0.037(2) -0.0099(17) 0.0072(18) -0.0091(18)
O20 0.030(2) 0.030(2) 0.0262(19) -0.0026(15) 0.0075(15) -0.0051(16)
C1 0.059(4) 0.070(5) 0.098(5) 0.016(4) 0.030(4) -0.037(4)
C2 0.058(4) 0.081(5) 0.084(5) 0.007(4) 0.007(4) -0.039(4)
C3 0.037(3) 0.080(5) 0.078(5) -0.014(4) 0.008(3) -0.018(3)
C4 0.034(3) 0.075(4) 0.070(4) -0.011(4) 0.018(3) -0.022(3)
C5 0.061(4) 0.090(5) 0.067(4) 0.004(4) 0.025(4) -0.042(4)
C6 0.050(4) 0.045(4) 0.045(4) -0.024(3) -0.010(3) -0.006(3)
C7 0.049(4) 0.036(3) 0.042(4) -0.017(3) -0.011(3) 0.003(3)
C8 0.054(4) 0.049(4) 0.032(3) -0.021(3) -0.007(3) 0.001(3)
C9 0.054(4) 0.055(4) 0.036(4) -0.017(3) -0.011(3) -0.001(3)
C10 0.046(4) 0.046(4) 0.052(4) -0.022(3) -0.019(3) 0.007(3)
C1S 0.043(4) 0.026(4) 0.045(5) -0.004(4) 0.003(4) -0.002(4)
C2S 0.067(10) 0.021(6) 0.084(11) -0.012(6) 0.002(8) 0.008(6)
C3S 0.067(10) 0.033(7) 0.099(13) -0.019(8) -0.020(9) -0.008(7)

loop_
_atom_type_symbol
_atom_type_description
_atom_type_scat_dispersion_real
_atom_type_scat_dispersion_imag
_atom_type_scat_source
C C 0.0033 0.0016 'International Tables Vol C Tables 4.2.6.8 and 6.1.1.4'
H H 0.0000 0.0000 'International Tables Vol C Tables 4.2.6.8 and 6.1.1.4'
Ce Ce -0.2486 2.6331 'International Tables Vol C Tables 4.2.6.8 and 6.1.1.4'
Co Co 0.3494 0.9721 'International Tables Vol C Tables 4.2.6.8 and 6.1.1.4'
N N 0.0061 0.0033 'International Tables Vol C Tables 4.2.6.8 and 6.1.1.4'
O O 0.0106 0.0060 'International Tables Vol C Tables 4.2.6.8 and 6.1.1.4'
P P 0.1023 0.0942 'International Tables Vol C Tables 4.2.6.8 and 6.1.1.4'

loop_
_geom_angle_atom_site_label_1
_geom_angle_atom_site_label_2
_geom_angle_atom_site_label_3
_geom_angle
_geom_angle_site_symmetry_1
_geom_angle_site_symmetry_3
Ce1 Ce1 Ce2 55.250(7) 4_656 4_656
Ce2 Ce1 Ce1 65.415(7) . 4_656
Ce2 Ce1 Ce2 59.878(10) . 4_656
N1 Ce1 Ce1 41.53(10) 4_656 4_656
N1 Ce1 Ce1 44.61(11) . 4_656
N1 Ce1 Ce2 98.67(11) . 4_656
N1 Ce1 Ce2 76.38(11) . .
N1 Ce1 Ce2 67.98(10) 4_656 4_656
N1 Ce1 Ce2 105.67(10) 4_656 .
N1 Ce1 N1 63.04(19) . 4_656
N7 Ce1 Ce1 85.45(10) 4_656 4_656
N7 Ce1 Ce2 36.78(10) 4_656 4_656
N7 Ce1 Ce2 89.85(11) 4_656 .
N7 Ce1 N1 129.63(15) 4_656 .
N7 Ce1 N1 75.22(15) 4_656 4_656
O7 Ce1 Ce1 111.44(10) . 4_656
O7 Ce1 Ce2 110.76(10) . 4_656
O7 Ce1 Ce2 170.51(10) . .
O7 Ce1 N1 108.00(16) . .
O7 Ce1 N1 70.09(14) . 4_656
O7 Ce1 N7 80.88(15) . 4_656
O8 Ce1 Ce1 162.14(10) . 4_656
O8 Ce1 Ce2 106.92(10) . 4_656
O8 Ce1 Ce2 106.40(11) . .
O8 Ce1 N1 151.84(16) . .
O8 Ce1 N1 138.04(15) . 4_656
O8 Ce1 N7 78.51(15) . 4_656
O8 Ce1 O7 73.90(15) . .
O8 Ce1 O9 77.74(15) . .
O9 Ce1 Ce1 119.91(10) . 4_656
O9 Ce1 Ce2 172.87(9) . 4_656
O9 Ce1 Ce2 113.92(10) . .
O9 Ce1 N1 75.75(14) . .
O9 Ce1 N1 112.38(15) . 4_656
O9 Ce1 N7 150.25(14) . 4_656
O9 Ce1 O7 75.52(14) . .
O10 Ce1 Ce1 35.32(9) . 4_656
O10 Ce1 Ce2 39.46(5) . .
O10 Ce1 Ce2 31.13(4) . 4_656
O10 Ce1 N1 71.37(13) . .
O10 Ce1 N1 68.65(13) . 4_656
O10 Ce1 N7 67.91(11) . 4_656
O10 Ce1 O7 133.08(10) . .
O10 Ce1 O8 128.70(13) . .
O10 Ce1 O9 141.82(10) . .
O20 Ce1 Ce1 92.79(9) . 4_656
O20 Ce1 Ce2 88.17(10) . 4_656
O20 Ce1 Ce2 31.76(9) . .
O20 Ce1 N1 84.21(15) . .
O20 Ce1 N1 134.30(14) . 4_656
O20 Ce1 N7 108.66(15) . 4_656
O20 Ce1 O7 154.86(13) . .
O20 Ce1 O8 85.06(15) . .
O20 Ce1 O9 86.85(14) . .
O20 Ce1 O10 71.21(11) . .
Ce1 Ce2 Ce1 59.338(9) . 4_656
Ce1 Ce2 Ce2 65.090(8) . 4_656
Ce2 Ce2 Ce1 55.035(7) 4_656 4_656
N4 Ce2 Ce1 67.34(11) 4_656 4_656
N4 Ce2 Ce1 75.70(12) . .
N4 Ce2 Ce1 98.10(11) . 4_656
N4 Ce2 Ce1 104.87(11) 4_656 .
N4 Ce2 Ce2 44.40(11) . 4_656
N4 Ce2 Ce2 41.21(11) 4_656 4_656
N4 Ce2 N4 63.5(2) . 4_656
N7 Ce2 Ce1 36.94(10) . 4_656
N7 Ce2 Ce1 89.36(10) . .
N7 Ce2 Ce2 85.52(11) . 4_656
N7 Ce2 N4 129.60(16) . .
N7 Ce2 N4 75.03(16) . 4_656
O10 Ce2 Ce1 30.74(4) . 4_656
O10 Ce2 Ce1 38.93(5) . .
O10 Ce2 Ce2 35.57(9) . 4_656
O10 Ce2 N4 71.13(14) . .
O10 Ce2 N4 68.33(13) . 4_656
O10 Ce2 N7 67.69(11) . .
O10 Ce2 O17 142.77(9) . .
O10 Ce2 O18 130.18(12) . .
O10 Ce2 O19 132.24(10) . .
O17 Ce2 Ce1 173.01(9) . 4_656
O17 Ce2 Ce1 113.91(9) . .
O17 Ce2 Ce2 121.67(9) . 4_656
O17 Ce2 N4 77.69(14) . .
O17 Ce2 N4 114.80(15) . 4_656
O17 Ce2 N7 149.31(14) . .
O17 Ce2 O19 75.40(13) . .
O18 Ce2 Ce1 107.76(9) . 4_656
O18 Ce2 Ce1 109.39(9) . .
O18 Ce2 Ce2 162.71(9) . 4_656
O18 Ce2 N4 135.57(15) . 4_656
O18 Ce2 N4 152.48(15) . .
O18 Ce2 N7 77.91(14) . .
O18 Ce2 O17 75.62(13) . .
O18 Ce2 O19 73.75(14) . .
O19 Ce2 Ce1 170.55(9) . .
O19 Ce2 Ce1 111.30(9) . 4_656
O19 Ce2 Ce2 109.19(10) . 4_656
O19 Ce2 N4 105.80(16) . .
O19 Ce2 N4 68.37(14) . 4_656
O19 Ce2 N7 82.54(14) . .
O20 Ce2 Ce1 32.31(10) . .
O20 Ce2 Ce1 87.44(10) . 4_656
O20 Ce2 Ce2 93.69(10) . 4_656
O20 Ce2 N4 134.89(15) . 4_656
O20 Ce2 N4 85.28(16) . .
O20 Ce2 N7 107.06(15) . .
O20 Ce2 O10 71.23(11) . .
O20 Ce2 O17 86.65(13) . .
O20 Ce2 O18 86.59(14) . .
O20 Ce2 O19 156.01(14) . .
P1 Co1 P3 91.66(7) . .
P2 Co1 P1 90.39(7) . .
P2 Co1 P3 92.32(7) . .
C1 Co1 P1 96.8(3) . .
C1 Co1 P2 113.0(3) . .
C1 Co1 P3 153.2(3) . .
C1 Co1 C2 39.2(3) . .
C1 Co1 C3 66.7(4) . .
C1 Co1 C4 67.3(3) . .
C2 Co1 P1 129.8(3) . .
C2 Co1 P2 89.4(3) . .
C2 Co1 P3 138.5(3) . .
C2 Co1 C3 38.4(3) . .
C3 Co1 P1 162.6(3) . .
C3 Co1 P2 100.9(2) . .
C3 Co1 P3 101.0(3) . .
C4 Co1 P1 130.0(2) . .
C4 Co1 P2 139.6(2) . .
C4 Co1 P3 87.8(2) . .
C4 Co1 C2 65.4(3) . .
C4 Co1 C3 40.1(3) . .
C5 Co1 P1 97.2(3) . .
C5 Co1 P2 154.5(3) . .
C5 Co1 P3 111.7(3) . .
C5 Co1 C1 42.1(3) . .
C5 Co1 C2 67.0(4) . .
C5 Co1 C3 67.1(4) . .
C5 Co1 C4 39.0(3) . .
P4 Co2 P5 91.77(6) . .
P6 Co2 P4 89.16(6) . .
P6 Co2 P5 91.15(6) . .
C6 Co2 P4 130.5(2) . .
C6 Co2 P5 137.7(2) . .
C6 Co2 P6 89.33(19) . .
C6 Co2 C8 67.0(3) . .
C6 Co2 C9 66.9(3) . .
C7 Co2 P4 96.79(18) . .
C7 Co2 P5 155.2(2) . .
C7 Co2 P6 112.2(2) . .
C7 Co2 C6 39.9(2) . .
C7 Co2 C8 40.3(3) . .
C7 Co2 C9 66.9(3) . .
C8 Co2 P4 95.62(18) . .
C8 Co2 P5 115.7(2) . .
C8 Co2 P6 152.4(2) . .
C9 Co2 P4 127.1(2) . .
C9 Co2 P5 89.4(2) . .
C9 Co2 P6 143.7(2) . .
C9 Co2 C8 39.1(3) . .
C10 Co2 P4 161.83(19) . .
C10 Co2 P5 99.9(2) . .
C10 Co2 P6 104.4(2) . .
C10 Co2 C6 39.8(3) . .
C10 Co2 C7 67.1(2) . .
C10 Co2 C8 66.8(3) . .
C10 Co2 C9 40.1(3) . .
O1 P1 Co1 103.7(3) . .
O1 P1 O2 118.4(5) . .
O1A P1 Co1 116.5(5) . .
O1A P1 O2A 77.6(7) . .
O2 P1 Co1 103.2(3) . .
O2A P1 Co1 113.9(4) . .
O9 P1 Co1 119.83(17) . .
O9 P1 O1 107.1(3) . .
O9 P1 O1A 110.7(5) . .
O9 P1 O2 105.4(4) . .
O9 P1 O2A 110.8(4) . .
O3 P2 Co1 113.3(4) . .
O3 P2 O4 87.5(5) . .
O3A P2 Co1 104.8(4) . .
O3A P2 O4A 125.0(7) . .
O4 P2 Co1 112.0(3) . .
O4A P2 Co1 103.2(5) . .
O7 P2 Co1 118.94(17) . .
O7 P2 O3 109.6(4) . .
O7 P2 O3A 102.7(5) . .
O7 P2 O4 111.2(3) . .
O7 P2 O4A 103.5(5) . .
O5 P3 Co1 107.0(3) . .
O5A P3 Co1 113.0(7) . .
O5A P3 O6A 98.1(10) . .
O5A P3 O8 116.5(7) . .
O6 P3 Co1 113.4(3) . .
O6 P3 O5 100.0(4) . .
O6A P3 Co1 101.9(6) . .
O8 P3 Co1 120.05(18) . .
O8 P3 O5 105.9(3) . .
O8 P3 O6 108.4(3) . .
O8 P3 O6A 102.4(6) . .
O11 P4 Co2 111.00(16) . .
O12 P4 Co2 108.35(16) . .
O12 P4 O11 101.4(2) . .
O17 P4 Co2 118.71(16) . .
O17 P4 O11 107.8(2) . .
O17 P4 O12 108.1(2) . .
O13A P5 Co2 111.3(3) . .
O13A P5 O14 103.9(4) . .
O13 P5 Co2 100.3(6) . .
O14A P5 Co2 112.5(5) . .
O14A P5 O13 100.2(8) . .
O14 P5 Co2 105.1(3) . .
O18 P5 Co2 119.76(16) . .
O18 P5 O13A 109.5(3) . .
O18 P5 O13 107.7(6) . .
O18 P5 O14A 113.4(5) . .
O18 P5 O14 105.8(3) . .
O15A P6 Co2 113.4(4) . .
O15 P6 Co2 102.4(4) . .
O15 P6 O16A 112.7(6) . .
O16A P6 Co2 106.9(4) . .
O16 P6 Co2 109.9(4) . .
O16 P6 O15A 90.0(6) . .
O19 P6 Co2 118.66(17) . .
O19 P6 O15A 109.8(5) . .
O19 P6 O15 111.3(4) . .
O19 P6 O16A 105.1(4) . .
O19 P6 O16 111.5(5) . .
Ce1 N1 Ce1 93.86(15) . 4_656
N2 N1 Ce1 124.6(4) . 4_656
N2 N1 Ce1 126.9(4) . .
N2A N1 Ce1 134(3) . 4_656
N2A N1 Ce1 132(3) . .
N3 N2 N1 176.8(9) . .
N3A N2A N1 154(5) . .
Ce2 N4 Ce2 94.39(16) . 4_656
N5A N4 Ce2 131.0(9) . 4_656
N5A N4 Ce2 124.8(9) . .
N5 N4 Ce2 134.0(7) . .
N5 N4 Ce2 117.7(7) . 4_656
N4 N5A N6A 172(2) . .
N6 N5 N4 176.8(17) . .
Ce2 N7 Ce1 106.28(16) . 4_656
N8 N7 Ce1 125.7(4) . 4_656
N8 N7 Ce2 127.8(4) . .
N9 N8 N7 166.3(11) . .
N9A N8 N7 168.2(12) . .
C11 O1 P1 122.3(12) . .
C11A O1A P1 128.5(11) . .
C13 O2 P1 127.3(18) . .
C13A O2A P1 125.5(8) . .
C15 O3 P2 128.9(11) . .
C15A O3A P2 130.6(12) . .
C17 O4 P2 121.0(7) . .
C17A O4A P2 118.9(17) . .
C19 O5 P3 113.3(9) . .
P3 O5A C19A 120.7(15) . .
C21 O6 P3 117.8(9) . .
C21A O6A P3 130.7(16) . .
P2 O7 Ce1 139.4(2) . .
P3 O8 Ce1 139.1(2) . .
P1 O9 Ce1 139.0(2) . .
Ce1 O10 Ce1 109.37(18) . 4_656
Ce1 O10 Ce2 118.123(11) 4_656 .
Ce1 O10 Ce2 101.609(10) 4_656 4_656
Ce1 O10 Ce2 101.607(10) . .
Ce1 O10 Ce2 118.123(10) . 4_656
Ce2 O10 Ce2 108.86(18) . 4_656
C31 O11 P4 118.0(5) . .
C31A O11 P4 118.4(9) . .
C33 O12 P4 120.6(5) . .
C33A O12 P4 125.7(11) . .
C35A O13A P5 124.9(9) . .
C35 O13 P5 123.3(14) . .
C37A O14A P5 116.2(16) . .
C37 O14 P5 117.0(6) . .
C39 O15A P6 122.7(12) . .
C39A O15A P6 141.1(14) . .
C39A O15A C39 20.2(12) . .
C39B O15 P6 131(3) . .
C39B O15 C39A 45(2) . .
C39A O15 P6 117.8(12) . .
C41 O16A P6 122.4(8) . .
C41A O16 P6 123.6(15) . .
P4 O17 Ce2 136.2(2) . .
P5 O18 Ce2 137.5(2) . .
P6 O19 Ce2 138.5(2) . .
Ce2 O20 Ce1 115.93(16) . .
C2 C1 Co1 70.6(4) . .
C2 C1 C5 105.0(9) . .
C5 C1 Co1 68.2(4) . .
C1 C2 Co1 70.2(4) . .
C3 C2 Co1 71.3(5) . .
C3 C2 C1 111.8(9) . .
C2 C3 Co1 70.3(5) . .
C2 C3 C4 106.7(8) . .
C4 C3 Co1 69.3(4) . .
C3 C4 Co1 70.6(4) . .
C5 C4 Co1 69.6(4) . .
C5 C4 C3 109.4(8) . .
C1 C5 Co1 69.7(4) . .
C4 C5 Co1 71.3(4) . .
C4 C5 C1 107.0(8) . .
C7 C6 Co2 69.8(3) . .
C10 C6 Co2 69.9(3) . .
C10 C6 C7 108.1(6) . .
C6 C7 Co2 70.3(3) . .
C6 C7 C8 107.6(6) . .
C8 C7 Co2 70.5(3) . .
C7 C8 Co2 69.2(3) . .
C9 C8 Co2 70.1(4) . .
C9 C8 C7 107.9(6) . .
C8 C9 Co2 70.8(4) . .
C8 C9 C10 108.5(6) . .
C10 C9 Co2 69.5(4) . .
C6 C10 Co2 70.4(3) . .
C6 C10 C9 107.8(6) . .
C9 C10 Co2 70.3(4) . .
O1 C11 C12 131(2) . .
O1A C11A C12A 102(2) . .
O1A C11A C12B 122(2) . .
C12B C11A C12A 20(2) . .
C12B C12A C11A 78(2) . .
C12A C12B C11A 83(2) . .
O2 C13 C14 108(3) . .
C14A C13A O2A 115.7(10) . .
O3 C15 C16 126(2) . .
O3A C15A C16A 128.7(15) . .
O4 C17 C18 110.3(11) . .
O4A C17A C18A 125(2) . .
C20A C19A O5A 99(2) . .
C20 C19 O5 103.0(15) . .
C22 C21 O6 104(2) . .
O6A C21A C22A 120.7(19) . .
O6A C21A C22B 128(2) . .
C22B C21A C22A 79.2(19) . .
C21A C22A C22B 50.4(11) . .
C21A C22B C22A 50.5(10) . .
C32 C31 O11 106.3(9) . .
C32B C31 O11 109(2) . .
C32B C31 C32 17(2) . .
O11 C31A C32A 112(2) . .
O12 C33 C34 107.9(8) . .
O12 C33A C34A 111(2) . .
O13A C35A C36A 106.0(15) . .
O13 C35 C36 102.2(15) . .
O14 C37 C38 105.0(9) . .
C38A C37A O14A 129(3) . .
C38B C37A O14A 117(3) . .
C38B C37A C38A 41(2) . .
C38B C38A C37A 69(4) . .
C38A C38B C37A 71(4) . .
O15A C39 C40 102.5(15) . .
C39A C39 O15A 62(4) . .
C39A C39 C40 43(4) . .
O15 C39B C40 107(4) . .
O15 C39B C40A 110(4) . .
C39A C39B O15 72(4) . .
C39A C39B C40 52(3) . .
C39A C39B C40A 76(4) . .
C40A C39B C40 27.7(15) . .
O15A C39A C40 136(2) . .
O15 C39A C40A 100.4(17) . .
C39 C39A O15A 98(4) . .
C39 C39A C40 121(5) . .
C39B C39A O15 63(3) . .
C39B C39A C40 88(4) . .
C39B C39A C40A 67(3) . .
C40 C39A O15 124(2) . .
C40 C39A C40A 25.3(13) . .
C39A C40 C39 15.5(13) . .
C39A C40 C39B 40(2) . .
C40A C40 C39B 75(3) . .
C40A C40 C39A 110(3) . .
C39B C40A C39A 37(2) . .
C40 C40A C39B 77(4) . .
C40 C40A C39A 45(2) . .
O16 C41A C42A 111(2) . .
O16A C41 C42 102.6(9) . .
C2S C1S C1S 116.7(13) . 4_655
C3S C2S C1S 114.2(13) . .

loop_
_geom_bond_atom_site_label_1
_geom_bond_atom_site_label_2
_geom_bond_distance
_geom_bond_site_symmetry_2
Ce1 Ce1 3.7278(5) 4_656
Ce1 Ce2 3.5607(4) .
Ce1 Ce2 3.9409(4) 4_656
Ce1 N1 2.477(5) .
Ce1 N1 2.624(5) 4_656
Ce1 N7 2.467(4) 4_656
Ce1 O7 2.385(4) .
Ce1 O8 2.324(4) .
Ce1 O9 2.355(4) .
Ce1 O10 2.284(3) .
Ce1 O20 2.116(4) .
Ce2 Ce1 3.9409(4) 4_656
Ce2 Ce2 3.7583(6) 4_656
Ce2 N4 2.637(5) 4_656
Ce2 N4 2.483(5) .
Ce2 N7 2.458(4) .
Ce2 O10 2.310(3) .
Ce2 O17 2.379(4) .
Ce2 O18 2.335(4) .
Ce2 O19 2.424(4) .
Ce2 O20 2.084(3) .
Co1 P1 2.1609(19) .
Co1 P2 2.1580(19) .
Co1 P3 2.165(2) .
Co1 C1 2.091(7) .
Co1 C2 2.096(8) .
Co1 C3 2.108(7) .
Co1 C4 2.092(7) .
Co1 C5 2.070(7) .
Co2 P4 2.1722(16) .
Co2 P5 2.1729(16) .
Co2 P6 2.1570(17) .
Co2 C6 2.087(6) .
Co2 C7 2.081(6) .
Co2 C8 2.099(6) .
Co2 C9 2.090(7) .
Co2 C10 2.080(6) .
P1 O1 1.647(8) .
P1 O1A 1.536(12) .
P1 O2 1.670(10) .
P1 O2A 1.537(10) .
P1 O9 1.507(4) .
P2 O3 1.541(9) .
P2 O3A 1.755(13) .
P2 O4 1.568(7) .
P2 O4A 1.777(16) .
P2 O7 1.505(4) .
P3 O5 1.651(8) .
P3 O5A 1.477(17) .
P3 O6 1.566(7) .
P3 O6A 1.749(18) .
P3 O8 1.503(4) .
P4 O11 1.616(4) .
P4 O12 1.604(4) .
P4 O17 1.509(4) .
P5 O13A 1.563(7) .
P5 O13 1.714(18) .
P5 O14A 1.577(12) .
P5 O14 1.618(7) .
P5 O18 1.514(4) .
P6 O15A 1.528(11) .
P6 O15 1.658(11) .
P6 O16A 1.685(11) .
P6 O16 1.520(12) .
P6 O19 1.505(4) .
N1 Ce1 2.624(5) 4_656
N1 N2 1.199(7) .
N1 N2A 1.214(19) .
N2 N3 1.166(9) .
N2A N3A 1.175(19) .
N4 Ce2 2.637(5) 4_656
N4 N5A 1.127(17) .
N4 N5 1.253(15) .
N5A N6A 1.18(2) .
N5 N6 1.18(2) .
N7 Ce1 2.467(4) 4_656
N7 N8 1.210(7) .
N8 N9 1.208(17) .
N8 N9A 1.165(18) .
O1 C11 1.30(2) .
O1A C11A 1.46(2) .
O2 C13 1.10(4) .
O2A C13A 1.493(15) .
O3 C15 1.47(2) .
O3A C15A 1.250(18) .
O4 C17 1.460(15) .
O4A C17A 1.39(3) .
O5 C19 1.581(17) .
O5A C19A 1.592(19) .
O6 C21 1.51(2) .
O6A C21A 1.21(2) .
O10 Ce1 2.284(3) 4_656
O10 Ce2 2.310(3) 4_656
O11 C31 1.541(13) .
O11 C31A 1.42(2) .
O12 C33 1.430(10) .
O12 C33A 1.39(3) .
O13A C35A 1.47(2) .
O13 C35 1.30(2) .
O14A C37A 1.49(4) .
O14 C37 1.474(12) .
O15A C39 1.44(2) .
O15A C39A 1.28(2) .
O15 C39B 1.34(6) .
O15 C39A 1.43(2) .
O16A C41 1.394(14) .
O16 C41A 1.38(3) .
C1 C2 1.405(13) .
C1 C5 1.493(13) .
C2 C3 1.381(12) .
C3 C4 1.439(11) .
C4 C5 1.390(12) .
C6 C7 1.422(9) .
C6 C10 1.417(10) .
C7 C8 1.440(10) .
C8 C9 1.403(10) .
C9 C10 1.432(10) .
C11 C12 1.89(4) .
C11A C12A 1.538(17) .
C11A C12B 1.51(2) .
C12A C12B 0.52(5) .
C13 C14 1.526(19) .
C13A C14A 1.485(13) .
C15 C16 1.531(18) .
C15A C16A 1.473(14) .
C17 C18 1.519(12) .
C17A C18A 1.536(14) .
C19A C20A 1.534(13) .
C19 C20 1.548(19) .
C21 C22 1.497(14) .
C21A C22A 1.501(14) .
C21A C22B 1.498(18) .
C22A C22B 1.91(4) .
C31 C32 1.502(16) .
C31 C32B 1.38(6) .
C31A C32A 1.49(2) .
C33 C34 1.517(13) .
C33A C34A 1.53(2) .
C35A C36A 1.62(3) .
C35 C36 1.47(2) .
C37 C38 1.518(19) .
C37A C38A 1.38(5) .
C37A C38B 1.36(6) .
C38A C38B 0.95(5) .
C39 C39A 0.50(3) .
C39 C40 1.60(3) .
C39B C39A 1.06(6) .
C39B C40 1.64(6) .
C39B C40A 1.62(6) .
C39A C40 1.28(2) .
C39A C40A 1.71(4) .
C40 C40A 0.78(3) .
C41A C42A 1.69(4) .
C41 C42 1.501(15) .
C1S C1S 1.52(2) 4_655
C1S C2S 1.51(2) .
C2S C3S 1.50(2) .
